data_7111665
loop_
_publ_author_name
'Mansell, Stephen M.'
'Adams, Christopher J.'
'Bramham, George'
'Haddow, Mairi F.'
'Kaim, Wolfgang'
'Norman, Nicholas C.'
'McGrady, John E.'
'Russell, Christopher A.'
'Udeen, Sally J.'

_publ_section_title
;
 Synthesis and characterisation of the persistent radical
 [BCl2(bipy)]&#x02D9;
;
_journal_issue 28
_journal_name_full 'Chemical Communications'
_journal_page_first 5070
_journal_page_last 5072
_journal_paper_doi 10.1039/c0cc00187b
_journal_volume 46
_journal_year 2010
_chemical_formula_moiety 'C10 H8 B Cl2 N2'
_chemical_formula_sum 'C10 H8 B Cl2 N2'
_chemical_formula_weight 237.89
_chemical_name_systematic
;
?
;
_space_group_IT_number 2
_symmetry_cell_setting triclinic
_symmetry_space_group_name_Hall '-P 1'
_symmetry_space_group_name_H-M 'P -1'
_atom_sites_solution_hydrogens geom
_atom_sites_solution_primary direct
_atom_sites_solution_secondary difmap
_audit_creation_method SHELXL-97
_cell_angle_alpha 68.821(4)
_cell_angle_beta 80.171(4)
_cell_angle_gamma 88.519(4)
_cell_formula_units_Z 2
_cell_length_a 6.8993(5)
_cell_length_b 8.7488(6)
_cell_length_c 9.2777(7)
_cell_measurement_reflns_used 1777
_cell_measurement_temperature 100(2)
_cell_measurement_theta_max 27.48
_cell_measurement_theta_min 3.50
_cell_volume 514.13(7)
_computing_cell_refinement 'Bruker Apex II'
_computing_data_collection 'Bruker Apex II'
_computing_data_reduction 'Bruker SAINT'
_computing_molecular_graphics 'Bruker ShelXTL'
_computing_publication_material 'Bruker ShelXTL'
_computing_structure_refinement 'SHELXL-97 (Sheldrick, 1997)'
_computing_structure_solution 'SHELXS-97 (Sheldrick, 1990)'
_diffrn_ambient_temperature 100(2)
_diffrn_measured_fraction_theta_full 0.996
_diffrn_measured_fraction_theta_max 0.996
_diffrn_measurement_device_type 'CCD area detector'
_diffrn_measurement_method 'phi and omega scans'
_diffrn_radiation_monochromator graphite
_diffrn_radiation_source 'fine-focus sealed tube'
_diffrn_radiation_type MoK\a
_diffrn_radiation_wavelength 0.71073
_diffrn_reflns_av_R_equivalents 0.0000
_diffrn_reflns_av_sigmaI/netI 0.0224
_diffrn_reflns_limit_h_max 8
_diffrn_reflns_limit_h_min -8
_diffrn_reflns_limit_k_max 11
_diffrn_reflns_limit_k_min -10
_diffrn_reflns_limit_l_max 12
_diffrn_reflns_limit_l_min 0
_diffrn_reflns_number 2347
_diffrn_reflns_theta_full 27.51
_diffrn_reflns_theta_max 27.51
_diffrn_reflns_theta_min 2.76
_exptl_absorpt_coefficient_mu 0.592
_exptl_absorpt_correction_T_max 0.965
_exptl_absorpt_correction_T_min 0.858
_exptl_absorpt_correction_type multi-scan
_exptl_absorpt_process_details 'TWINABS V2008/1'
_exptl_crystal_colour purple
_exptl_crystal_density_diffrn 1.537
_exptl_crystal_density_method 'not measured'
_exptl_crystal_description rod
_exptl_crystal_F_000 242
_exptl_crystal_size_max 0.40
_exptl_crystal_size_mid 0.08
_exptl_crystal_size_min 0.06
_refine_diff_density_max 0.350
_refine_diff_density_min -0.313
_refine_diff_density_rms 0.080
_refine_ls_extinction_method none
_refine_ls_goodness_of_fit_ref 1.142
_refine_ls_hydrogen_treatment constr
_refine_ls_matrix_type full
_refine_ls_number_parameters 137
_refine_ls_number_reflns 2347
_refine_ls_number_restraints 0
_refine_ls_restrained_S_all 1.142
_refine_ls_R_factor_all 0.0376
_refine_ls_R_factor_gt 0.0303
_refine_ls_shift/su_max 0.000
_refine_ls_shift/su_mean 0.000
_refine_ls_structure_factor_coef Fsqd
_refine_ls_weighting_details 'calc w=1/[\s^2^(Fo^2^)+(0.0427P)^2^+0.3221P] where P=(Fo^2^+2Fc^2^)/3'
_refine_ls_weighting_scheme calc
_refine_ls_wR_factor_gt 0.0750
_refine_ls_wR_factor_ref 0.0895
_reflns_number_gt 2099
_reflns_number_total 2347
_reflns_threshold_expression >2sigma(I)
_cod_data_source_file C0CC00187Bsup1.cif
_cod_data_source_block 3
_cod_original_sg_symbol_Hall -P1
_cod_original_sg_symbol_H-M P-1
_cod_database_code 7111665

loop_
_symmetry_equiv_pos_as_xyz
'x, y, z'
'-x, -y, -z'

loop_
_atom_site_label
_atom_site_type_symbol
_atom_site_fract_x
_atom_site_fract_y
_atom_site_fract_z
_atom_site_U_iso_or_equiv
_atom_site_adp_type
_atom_site_occupancy
_atom_site_symmetry_multiplicity
_atom_site_calc_flag
_atom_site_refinement_flags
Cl1 Cl 0.08403(8) 0.26014(7) 0.24910(7) 0.01804(15) Uani 1 1 d .
Cl2 Cl 0.51468(8) 0.23490(7) 0.27498(7) 0.01700(14) Uani 1 1 d .
N1 N 0.2280(3) 0.2787(2) 0.5110(2) 0.0141(4) Uani 1 1 d .
N2 N 0.2982(3) 0.5110(2) 0.2860(2) 0.0133(4) Uani 1 1 d .
B1 B 0.2783(4) 0.3252(3) 0.3339(3) 0.0138(5) Uani 1 1 d .
C1 C 0.1863(4) 0.1272(3) 0.6224(3) 0.0165(5) Uani 1 1 d .
H1 H 0.1819 0.0370 0.5923 0.020 Uiso 1 1 calc R
C2 C 0.1507(4) 0.1051(3) 0.7776(3) 0.0181(5) Uani 1 1 d .
H2 H 0.1211 0.0007 0.8529 0.022 Uiso 1 1 calc R
C3 C 0.1592(4) 0.2424(3) 0.8239(3) 0.0181(5) Uani 1 1 d .
H3 H 0.1365 0.2278 0.9298 0.022 Uiso 1 1 calc R
C4 C 0.2006(4) 0.3963(3) 0.7124(3) 0.0159(5) Uani 1 1 d .
H4 H 0.2061 0.4869 0.7418 0.019 Uiso 1 1 calc R
C5 C 0.2346(4) 0.4154(3) 0.5537(3) 0.0135(5) Uani 1 1 d .
C6 C 0.2760(3) 0.5570(3) 0.4161(3) 0.0130(5) Uani 1 1 d .
C7 C 0.2916(4) 0.7233(3) 0.3956(3) 0.0153(5) Uani 1 1 d .
H7 H 0.2761 0.7550 0.4823 0.018 Uiso 1 1 calc R
C8 C 0.3301(3) 0.8387(3) 0.2466(3) 0.0167(5) Uani 1 1 d .
H8 H 0.3403 0.9494 0.2314 0.020 Uiso 1 1 calc R
C9 C 0.3541(4) 0.7880(3) 0.1157(3) 0.0172(5) Uani 1 1 d .
H9 H 0.3817 0.8656 0.0144 0.021 Uiso 1 1 calc R
C10 C 0.3369(4) 0.6257(3) 0.1386(3) 0.0158(5) Uani 1 1 d .
H10 H 0.3517 0.5932 0.0525 0.019 Uiso 1 1 calc R

loop_
_atom_site_aniso_label
_atom_site_aniso_U_11
_atom_site_aniso_U_22
_atom_site_aniso_U_33
_atom_site_aniso_U_23
_atom_site_aniso_U_13
_atom_site_aniso_U_12
Cl1 0.0191(3) 0.0183(3) 0.0203(3) -0.0102(2) -0.0055(2) -0.0009(2)
Cl2 0.0174(3) 0.0166(3) 0.0185(3) -0.0089(2) -0.0020(2) 0.0033(2)
N1 0.0144(10) 0.0128(9) 0.0162(10) -0.0064(8) -0.0026(8) 0.0013(8)
N2 0.0142(10) 0.0123(9) 0.0149(10) -0.0065(8) -0.0028(8) 0.0002(8)
B1 0.0164(12) 0.0115(12) 0.0152(13) -0.0068(9) -0.0033(10) 0.0003(9)
C1 0.0173(11) 0.0117(10) 0.0194(12) -0.0040(9) -0.0036(9) 0.0001(9)
C2 0.0181(12) 0.0147(11) 0.0184(12) -0.0020(10) -0.0036(10) -0.0005(9)
C3 0.0144(12) 0.0250(13) 0.0139(11) -0.0066(10) -0.0006(9) 0.0014(9)
C4 0.0148(11) 0.0176(12) 0.0183(12) -0.0100(10) -0.0036(9) 0.0013(9)
C5 0.0113(11) 0.0132(11) 0.0177(12) -0.0073(9) -0.0035(9) 0.0022(8)
C6 0.0101(10) 0.0151(11) 0.0150(11) -0.0072(9) -0.0013(8) 0.0015(8)
C7 0.0134(11) 0.0153(11) 0.0204(13) -0.0095(10) -0.0046(10) 0.0008(9)
C8 0.0144(12) 0.0136(11) 0.0236(13) -0.0081(10) -0.0040(10) 0.0004(9)
C9 0.0172(12) 0.0134(11) 0.0180(12) -0.0020(9) -0.0029(9) -0.0003(9)
C10 0.0170(12) 0.0158(11) 0.0150(11) -0.0059(9) -0.0034(9) 0.0007(9)

loop_
_atom_type_symbol
_atom_type_description
_atom_type_scat_dispersion_real
_atom_type_scat_dispersion_imag
_atom_type_scat_source
C C 0.0033 0.0016 'International Tables Vol C Tables 4.2.6.8 and 6.1.1.4'
H H 0.0000 0.0000 'International Tables Vol C Tables 4.2.6.8 and 6.1.1.4'
B B 0.0013 0.0007 'International Tables Vol C Tables 4.2.6.8 and 6.1.1.4'
N N 0.0061 0.0033 'International Tables Vol C Tables 4.2.6.8 and 6.1.1.4'
Cl Cl 0.1484 0.1585 'International Tables Vol C Tables 4.2.6.8 and 6.1.1.4'

loop_
_geom_angle_atom_site_label_1
_geom_angle_atom_site_label_2
_geom_angle_atom_site_label_3
_geom_angle
C1 N1 C5 120.4(2)
C1 N1 B1 128.1(2)
C5 N1 B1 111.52(19)
C10 N2 C6 120.6(2)
C10 N2 B1 127.9(2)
C6 N2 B1 111.50(19)
N2 B1 N1 98.92(16)
N2 B1 Cl1 112.94(18)
N1 B1 Cl1 113.49(18)
N2 B1 Cl2 112.21(18)
N1 B1 Cl2 111.58(18)
Cl1 B1 Cl2 107.65(11)
N1 C1 C2 121.0(2)
N1 C1 H1 119.5
C2 C1 H1 119.5
C1 C2 C3 119.6(2)
C1 C2 H2 120.2
C3 C2 H2 120.2
C4 C3 C2 120.0(2)
C4 C3 H3 120.0
C2 C3 H3 120.0
C3 C4 C5 119.1(2)
C3 C4 H4 120.5
C5 C4 H4 120.5
N1 C5 C4 119.9(2)
N1 C5 C6 108.8(2)
C4 C5 C6 131.3(2)
N2 C6 C7 119.9(2)
N2 C6 C5 109.1(2)
C7 C6 C5 131.0(2)
C8 C7 C6 119.4(2)
C8 C7 H7 120.3
C6 C7 H7 120.3
C7 C8 C9 119.6(2)
C7 C8 H8 120.2
C9 C8 H8 120.2
C10 C9 C8 120.0(2)
C10 C9 H9 120.0
C8 C9 H9 120.0
N2 C10 C9 120.7(2)
N2 C10 H10 119.7
C9 C10 H10 119.7

loop_
_geom_bond_atom_site_label_1
_geom_bond_atom_site_label_2
_geom_bond_distance
Cl1 B1 1.861(3)
Cl2 B1 1.878(3)
N1 C1 1.355(3)
N1 C5 1.393(3)
N1 B1 1.522(3)
N2 C10 1.359(3)
N2 C6 1.388(3)
N2 B1 1.525(3)
C1 C2 1.361(4)
C1 H1 0.9300
C2 C3 1.419(4)
C2 H2 0.9300
C3 C4 1.371(3)
C3 H3 0.9300
C4 C5 1.399(3)
C4 H4 0.9300
C5 C6 1.413(3)
C6 C7 1.402(3)
C7 C8 1.372(3)
C7 H7 0.9300
C8 C9 1.419(4)
C8 H8 0.9300
C9 C10 1.363(3)
C9 H9 0.9300
C10 H10 0.9300

loop_
_geom_torsion_atom_site_label_1
_geom_torsion_atom_site_label_2
_geom_torsion_atom_site_label_3
_geom_torsion_atom_site_label_4
_geom_torsion
C10 N2 B1 N1 -177.8(2)
C6 N2 B1 N1 3.6(3)
C10 N2 B1 Cl1 -57.5(3)
C6 N2 B1 Cl1 123.90(19)
C10 N2 B1 Cl2 64.4(3)
C6 N2 B1 Cl2 -114.20(19)
C1 N1 B1 N2 177.9(2)
C5 N1 B1 N2 -4.0(3)
C1 N1 B1 Cl1 58.0(3)
C5 N1 B1 Cl1 -123.94(18)
C1 N1 B1 Cl2 -63.8(3)
C5 N1 B1 Cl2 114.22(19)
C5 N1 C1 C2 -0.2(4)
B1 N1 C1 C2 177.7(2)
N1 C1 C2 C3 -0.6(4)
C1 C2 C3 C4 0.8(4)
C2 C3 C4 C5 -0.1(4)
C1 N1 C5 C4 0.9(3)
B1 N1 C5 C4 -177.3(2)
C1 N1 C5 C6 -178.6(2)
B1 N1 C5 C6 3.2(3)
C3 C4 C5 N1 -0.7(4)
C3 C4 C5 C6 178.6(2)
C10 N2 C6 C7 0.6(3)
B1 N2 C6 C7 179.3(2)
C10 N2 C6 C5 179.3(2)
B1 N2 C6 C5 -2.0(3)
N1 C5 C6 N2 -0.7(2)
C4 C5 C6 N2 179.9(3)
N1 C5 C6 C7 177.7(3)
C4 C5 C6 C7 -1.6(4)
N2 C6 C7 C8 -0.4(3)
C5 C6 C7 C8 -178.7(2)
C6 C7 C8 C9 -0.3(3)
C7 C8 C9 C10 0.7(4)
C6 N2 C10 C9 -0.2(4)
B1 N2 C10 C9 -178.6(2)
C8 C9 C10 N2 -0.5(4)
